data_2226343
loop_
_publ_author_name
'Gowda, B. Thimme'
'Foro, Sabine'
'Suchetan, P. A.'
'Fuess, Hartmut'

_publ_section_title
;
 4-Chloro-<i>N</i>-(2-chlorobenzoyl)benzenesulfonamide
;
_journal_coeditor_code XU2765
_journal_issue 6
_journal_name_full 'Acta Crystallographica Section E'
_journal_page_first o1467
_journal_paper_doi 10.1107/S1600536810019057
_journal_volume 66
_journal_year 2010
_chemical_formula_iupac 'C13 H9 Cl2 N O3 S'
_chemical_formula_moiety 'C13 H9 Cl2 N O3 S'
_chemical_formula_sum 'C13 H9 Cl2 N O3 S'
_chemical_formula_weight 330.17
_chemical_name_systematic
;
4-Chloro-<i>N</i>-(2-chlorobenzoyl)benzenesulfonamide
;
_space_group_IT_number 2
_symmetry_cell_setting triclinic
_symmetry_space_group_name_Hall '-P 1'
_symmetry_space_group_name_H-M 'P -1'
_atom_sites_solution_hydrogens geom
_atom_sites_solution_primary direct
_atom_sites_solution_secondary difmap
_audit_creation_method SHELXL-97
_cell_angle_alpha 79.010(10)
_cell_angle_beta 74.470(10)
_cell_angle_gamma 84.760(10)
_cell_formula_units_Z 2
_cell_length_a 6.3882(9)
_cell_length_b 10.3110(10)
_cell_length_c 11.1710(10)
_cell_measurement_reflns_used 2339
_cell_measurement_temperature 299(2)
_cell_measurement_theta_max 27.81
_cell_measurement_theta_min 2.52
_cell_volume 695.32(14)
_computing_cell_refinement
;
CrysAlis RED (Oxford Diffraction, 2009)
;
_computing_data_collection
;
CrysAlis CCD (Oxford Diffraction, 2009)
;
_computing_data_reduction
;
CrysAlis RED (Oxford Diffraction, 2009)
;
_computing_molecular_graphics 'PLATON (Spek, 2009)'
_computing_publication_material 'SHELXL97 (Sheldrick, 2008)'
_computing_structure_refinement 'SHELXL97 (Sheldrick, 2008)'
_computing_structure_solution 'SHELXS97 (Sheldrick, 2008)'
_diffrn_ambient_temperature 299(2)
_diffrn_measured_fraction_theta_full 0.999
_diffrn_measured_fraction_theta_max 0.999
_diffrn_measurement_device_type
;
Oxford Diffraction Xcalibur diffractometer
with a Sapphire CCD detector
;
_diffrn_measurement_method
;
\w and \f scans
;
_diffrn_radiation_monochromator graphite
_diffrn_radiation_source 'fine-focus sealed tube'
_diffrn_radiation_type MoK\a
_diffrn_radiation_wavelength 0.71073
_diffrn_reflns_av_R_equivalents 0.0155
_diffrn_reflns_av_sigmaI/netI 0.0193
_diffrn_reflns_limit_h_max 7
_diffrn_reflns_limit_h_min -7
_diffrn_reflns_limit_k_max 11
_diffrn_reflns_limit_k_min -12
_diffrn_reflns_limit_l_max 13
_diffrn_reflns_limit_l_min -13
_diffrn_reflns_number 4417
_diffrn_reflns_theta_full 26.37
_diffrn_reflns_theta_max 26.37
_diffrn_reflns_theta_min 2.53
_diffrn_standards_decay_% 0
_diffrn_standards_number 0
_exptl_absorpt_coefficient_mu 0.621
_exptl_absorpt_correction_T_max 0.9181
_exptl_absorpt_correction_T_min 0.8652
_exptl_absorpt_correction_type multi-scan
_exptl_absorpt_process_details
;
(CrysAlis RED; Oxford Diffraction, 2009)
;
_exptl_crystal_colour colourless
_exptl_crystal_density_diffrn 1.577
_exptl_crystal_density_method 'not measured'
_exptl_crystal_description prism
_exptl_crystal_F_000 336
_exptl_crystal_size_max 0.24
_exptl_crystal_size_mid 0.20
_exptl_crystal_size_min 0.14
_refine_diff_density_max 0.252
_refine_diff_density_min -0.516
_refine_ls_extinction_method none
_refine_ls_goodness_of_fit_ref 1.063
_refine_ls_hydrogen_treatment mixed
_refine_ls_matrix_type full
_refine_ls_number_parameters 184
_refine_ls_number_reflns 2825
_refine_ls_number_restraints 1
_refine_ls_restrained_S_all 1.064
_refine_ls_R_factor_all 0.0469
_refine_ls_R_factor_gt 0.0389
_refine_ls_shift/su_max 0.022
_refine_ls_shift/su_mean 0.002
_refine_ls_structure_factor_coef Fsqd
_refine_ls_weighting_details 'calc w=1/[\s^2^(Fo^2^)+(0.0603P)^2^+0.1863P] where P=(Fo^2^+2Fc^2^)/3'
_refine_ls_weighting_scheme calc
_refine_ls_wR_factor_gt 0.1014
_refine_ls_wR_factor_ref 0.1069
_reflns_number_gt 2378
_reflns_number_total 2825
_reflns_threshold_expression I>2sigma(I)
_cod_data_source_file xu2765.cif
_cod_data_source_block I
_cod_original_cell_volume 695.32(13)
_cod_database_code 2226343
_cod_database_fobs_code 2226343

loop_
_symmetry_equiv_pos_as_xyz
'x, y, z'
'-x, -y, -z'

loop_
_atom_site_type_symbol
_atom_site_label
_atom_site_fract_x
_atom_site_fract_y
_atom_site_fract_z
_atom_site_U_iso_or_equiv
_atom_site_adp_type
_atom_site_calc_flag
_atom_site_refinement_flags
_atom_site_occupancy
_atom_site_disorder_assembly
_atom_site_disorder_group
C C1 0.3004(3) 0.27841(17) 0.07988(17) 0.0364(4) Uani d . 1 . .
C C2 0.1714(3) 0.39202(19) 0.0968(2) 0.0464(5) Uani d . 1 . .
H H2 0.0437 0.4059 0.0703 0.056 Uiso calc R 1 . .
C C3 0.2338(4) 0.4844(2) 0.1532(2) 0.0561(6) Uani d . 1 . .
H H3 0.1510 0.5624 0.1634 0.067 Uiso calc R 1 . .
C C4 0.4198(4) 0.4596(2) 0.1942(2) 0.0520(5) Uani d . 1 . .
C C5 0.5482(4) 0.3465(2) 0.1791(2) 0.0543(5) Uani d . 1 . .
H H5 0.6730 0.3317 0.2085 0.065 Uiso calc R 1 . .
C C6 0.4895(3) 0.2553(2) 0.1198(2) 0.0478(5) Uani d . 1 . .
H H6 0.5760 0.1791 0.1068 0.057 Uiso calc R 1 . .
C C7 0.0089(3) 0.02215(18) 0.22952(18) 0.0384(4) Uani d . 1 . .
C C8 0.0163(3) -0.09961(18) 0.32606(17) 0.0396(4) Uani d . 1 . .
C C9 0.1632(3) -0.1155(2) 0.39978(18) 0.0451(4) Uani d . 1 . .
C C10 0.1579(5) -0.2246(3) 0.4941(2) 0.0641(7) Uani d . 1 . .
H H10 0.2565 -0.2347 0.5436 0.077 Uiso calc R 1 . .
C C11 0.0073(6) -0.3171(3) 0.5141(2) 0.0757(8) Uani d . 1 . .
H H11 0.0043 -0.3908 0.5771 0.091 Uiso calc R 1 . .
C C12 -0.1402(5) -0.3025(3) 0.4422(3) 0.0730(7) Uani d . 1 . .
H H12 -0.2424 -0.3663 0.4568 0.088 Uiso calc R 1 . .
C C13 -0.1370(4) -0.1940(2) 0.3487(2) 0.0554(5) Uani d . 1 . .
H H13 -0.2378 -0.1840 0.3007 0.066 Uiso calc R 1 . .
Cl Cl1 0.34983(10) 0.00381(7) 0.37663(6) 0.0664(2) Uani d . 1 . .
Cl Cl2 0.49683(16) 0.57327(7) 0.26873(8) 0.0938(3) Uani d . 1 . .
N N1 0.1748(3) 0.02815(15) 0.12059(15) 0.0398(4) Uani d D 1 . .
H H1N 0.276(3) -0.0255(19) 0.114(2) 0.048 Uiso d D 1 . .
O O1 0.0294(3) 0.20637(15) -0.02823(14) 0.0550(4) Uani d . 1 . .
O O2 0.4074(3) 0.11865(14) -0.08329(13) 0.0537(4) Uani d . 1 . .
O O3 -0.1307(2) 0.10807(16) 0.24443(16) 0.0602(4) Uani d . 1 . .
S S1 0.22277(8) 0.15972(4) 0.00846(4) 0.04047(15) Uani d . 1 . .

loop_
_atom_site_aniso_label
_atom_site_aniso_U_11
_atom_site_aniso_U_22
_atom_site_aniso_U_33
_atom_site_aniso_U_12
_atom_site_aniso_U_13
_atom_site_aniso_U_23
C1 0.0364(9) 0.0325(8) 0.0360(9) -0.0001(7) -0.0058(7) -0.0008(7)
C2 0.0448(11) 0.0390(10) 0.0503(11) 0.0069(8) -0.0122(9) 0.0006(8)
C3 0.0695(14) 0.0344(10) 0.0568(13) 0.0062(9) -0.0075(11) -0.0055(9)
C4 0.0665(14) 0.0424(11) 0.0432(11) -0.0177(9) -0.0044(10) -0.0045(8)
C5 0.0468(11) 0.0561(13) 0.0610(13) -0.0108(9) -0.0159(10) -0.0051(10)
C6 0.0382(10) 0.0431(10) 0.0617(13) 0.0040(8) -0.0140(9) -0.0091(9)
C7 0.0365(9) 0.0413(9) 0.0406(9) -0.0023(7) -0.0146(7) -0.0076(7)
C8 0.0430(10) 0.0399(9) 0.0342(9) 0.0004(7) -0.0076(7) -0.0064(7)
C9 0.0464(10) 0.0529(11) 0.0364(10) 0.0068(8) -0.0111(8) -0.0120(8)
C10 0.0786(16) 0.0707(15) 0.0399(11) 0.0199(13) -0.0188(11) -0.0076(10)
C11 0.112(2) 0.0556(14) 0.0457(13) 0.0047(14) -0.0087(14) 0.0059(11)
C12 0.095(2) 0.0539(14) 0.0628(16) -0.0230(13) -0.0095(14) 0.0015(12)
C13 0.0615(13) 0.0548(12) 0.0500(12) -0.0148(10) -0.0127(10) -0.0059(10)
Cl1 0.0571(4) 0.0895(4) 0.0633(4) -0.0126(3) -0.0273(3) -0.0178(3)
Cl2 0.1363(7) 0.0706(5) 0.0834(5) -0.0386(4) -0.0236(5) -0.0259(4)
N1 0.0441(9) 0.0340(8) 0.0394(8) 0.0013(6) -0.0095(7) -0.0049(6)
O1 0.0577(9) 0.0586(9) 0.0546(9) 0.0005(7) -0.0303(7) -0.0030(7)
O2 0.0656(9) 0.0503(8) 0.0367(7) 0.0079(7) -0.0037(6) -0.0050(6)
O3 0.0483(8) 0.0617(9) 0.0603(10) 0.0152(7) -0.0092(7) -0.0008(7)
S1 0.0464(3) 0.0387(3) 0.0356(3) 0.00192(18) -0.01273(19) -0.00320(18)

loop_
_atom_type_symbol
_atom_type_description
_atom_type_scat_dispersion_real
_atom_type_scat_dispersion_imag
_atom_type_scat_source
C C 0.0033 0.0016 'International Tables Vol C Tables 4.2.6.8 and 6.1.1.4'
H H 0.0000 0.0000 'International Tables Vol C Tables 4.2.6.8 and 6.1.1.4'
Cl Cl 0.1484 0.1585 'International Tables Vol C Tables 4.2.6.8 and 6.1.1.4'
N N 0.0061 0.0033 'International Tables Vol C Tables 4.2.6.8 and 6.1.1.4'
O O 0.0106 0.0060 'International Tables Vol C Tables 4.2.6.8 and 6.1.1.4'
S S 0.1246 0.1234 'International Tables Vol C Tables 4.2.6.8 and 6.1.1.4'

loop_
_geom_angle_atom_site_label_1
_geom_angle_atom_site_label_2
_geom_angle_atom_site_label_3
_geom_angle_site_symmetry_1
_geom_angle_site_symmetry_3
_geom_angle
_geom_angle_publ_flag
C6 C1 C2 . . 121.20(18) ?
C6 C1 S1 . . 118.92(14) ?
C2 C1 S1 . . 119.87(15) ?
C3 C2 C1 . . 119.35(19) ?
C3 C2 H2 . . 120.3 ?
C1 C2 H2 . . 120.3 ?
C4 C3 C2 . . 119.03(19) ?
C4 C3 H3 . . 120.5 ?
C2 C3 H3 . . 120.5 ?
C3 C4 C5 . . 122.2(2) ?
C3 C4 Cl2 . . 119.51(17) ?
C5 C4 Cl2 . . 118.31(18) ?
C4 C5 C6 . . 119.0(2) ?
C4 C5 H5 . . 120.5 ?
C6 C5 H5 . . 120.5 ?
C5 C6 C1 . . 119.17(18) ?
C5 C6 H6 . . 120.4 ?
C1 C6 H6 . . 120.4 ?
O3 C7 N1 . . 122.05(18) ?
O3 C7 C8 . . 123.12(18) ?
N1 C7 C8 . . 114.82(15) ?
C13 C8 C9 . . 119.07(19) ?
C13 C8 C7 . . 119.35(17) ?
C9 C8 C7 . . 121.40(17) ?
C10 C9 C8 . . 120.5(2) ?
C10 C9 Cl1 . . 119.64(18) ?
C8 C9 Cl1 . . 119.82(16) ?
C11 C10 C9 . . 119.6(2) ?
C11 C10 H10 . . 120.2 ?
C9 C10 H10 . . 120.2 ?
C10 C11 C12 . . 120.7(2) ?
C10 C11 H11 . . 119.7 ?
C12 C11 H11 . . 119.7 ?
C13 C12 C11 . . 120.2(2) ?
C13 C12 H12 . . 119.9 ?
C11 C12 H12 . . 119.9 ?
C12 C13 C8 . . 120.0(2) ?
C12 C13 H13 . . 120.0 ?
C8 C13 H13 . . 120.0 ?
C7 N1 S1 . . 124.25(13) ?
C7 N1 H1N . . 121.9(16) ?
S1 N1 H1N . . 112.1(16) ?
O1 S1 O2 . . 119.26(9) ?
O1 S1 N1 . . 110.18(9) ?
O2 S1 N1 . . 103.74(8) ?
O1 S1 C1 . . 108.96(9) ?
O2 S1 C1 . . 109.21(9) ?
N1 S1 C1 . . 104.43(8) ?

loop_
_geom_bond_atom_site_label_1
_geom_bond_atom_site_label_2
_geom_bond_site_symmetry_2
_geom_bond_distance
_geom_bond_publ_flag
C1 C6 . 1.382(3) ?
C1 C2 . 1.383(3) ?
C1 S1 . 1.7537(19) ?
C2 C3 . 1.377(3) ?
C2 H2 . 0.9300 ?
C3 C4 . 1.370(3) ?
C3 H3 . 0.9300 ?
C4 C5 . 1.374(3) ?
C4 Cl2 . 1.733(2) ?
C5 C6 . 1.379(3) ?
C5 H5 . 0.9300 ?
C6 H6 . 0.9300 ?
C7 O3 . 1.200(2) ?
C7 N1 . 1.379(3) ?
C7 C8 . 1.497(3) ?
C8 C13 . 1.385(3) ?
C8 C9 . 1.386(3) ?
C9 C10 . 1.382(3) ?
C9 Cl1 . 1.727(2) ?
C10 C11 . 1.363(4) ?
C10 H10 . 0.9300 ?
C11 C12 . 1.375(4) ?
C11 H11 . 0.9300 ?
C12 C13 . 1.375(3) ?
C12 H12 . 0.9300 ?
C13 H13 . 0.9300 ?
N1 S1 . 1.6510(16) ?
N1 H1N . 0.810(15) ?
O1 S1 . 1.4185(15) ?
O2 S1 . 1.4311(15) ?

loop_
_geom_hbond_atom_site_label_D
_geom_hbond_atom_site_label_H
_geom_hbond_atom_site_label_A
_geom_hbond_site_symmetry_A
_geom_hbond_distance_DH
_geom_hbond_distance_HA
_geom_hbond_distance_DA
_geom_hbond_angle_DHA
N1 H1N O2 2_655 0.810(15) 2.127(16) 2.914(2) 164(2)

loop_
_geom_torsion_atom_site_label_1
_geom_torsion_atom_site_label_2
_geom_torsion_atom_site_label_3
_geom_torsion_atom_site_label_4
_geom_torsion_site_symmetry_1
_geom_torsion_site_symmetry_2
_geom_torsion_site_symmetry_3
_geom_torsion_site_symmetry_4
_geom_torsion
_geom_torsion_publ_flag
C6 C1 C2 C3 . . . . 0.7(3) ?
S1 C1 C2 C3 . . . . 179.87(16) ?
C1 C2 C3 C4 . . . . -1.7(3) ?
C2 C3 C4 C5 . . . . 1.0(3) ?
C2 C3 C4 Cl2 . . . . -178.50(16) ?
C3 C4 C5 C6 . . . . 0.6(3) ?
Cl2 C4 C5 C6 . . . . -179.85(17) ?
C4 C5 C6 C1 . . . . -1.6(3) ?
C2 C1 C6 C5 . . . . 0.9(3) ?
S1 C1 C6 C5 . . . . -178.23(16) ?
O3 C7 C8 C13 . . . . 70.4(3) ?
N1 C7 C8 C13 . . . . -109.1(2) ?
O3 C7 C8 C9 . . . . -104.8(2) ?
N1 C7 C8 C9 . . . . 75.7(2) ?
C13 C8 C9 C10 . . . . 0.4(3) ?
C7 C8 C9 C10 . . . . 175.66(18) ?
C13 C8 C9 Cl1 . . . . -177.81(16) ?
C7 C8 C9 Cl1 . . . . -2.6(3) ?
C8 C9 C10 C11 . . . . 0.2(3) ?
Cl1 C9 C10 C11 . . . . 178.50(19) ?
C9 C10 C11 C12 . . . . -0.5(4) ?
C10 C11 C12 C13 . . . . 0.1(4) ?
C11 C12 C13 C8 . . . . 0.6(4) ?
C9 C8 C13 C12 . . . . -0.9(3) ?
C7 C8 C13 C12 . . . . -176.2(2) ?
O3 C7 N1 S1 . . . . 9.1(3) ?
C8 C7 N1 S1 . . . . -171.37(13) ?
C7 N1 S1 O1 . . . . -51.19(18) ?
C7 N1 S1 O2 . . . . -179.94(15) ?
C7 N1 S1 C1 . . . . 65.68(17) ?
C6 C1 S1 O1 . . . . -178.06(15) ?
C2 C1 S1 O1 . . . . 2.78(18) ?
C6 C1 S1 O2 . . . . -46.22(18) ?
C2 C1 S1 O2 . . . . 134.61(15) ?
C6 C1 S1 N1 . . . . 64.23(17) ?
C2 C1 S1 N1 . . . . -114.93(16) ?

loop_
_cod_related_entry_id
_cod_related_entry_database
_cod_related_entry_code
1 ChemSpider 845690
